data_7034967
loop_
_publ_author_name
'Shah, Farooq Ali'
'Sabir, Shaista'
'Fatima, Kaneez'
'Ali, Saqib'
'Qadri, Ishtiaq'
'Rizzoli, Corrado'

_publ_section_title
;
 Organotin(iv) based anti-HCV drugs: synthesis, characterization and
 biochemical activity.
;
_journal_issue 22
_journal_name_full 'Dalton transactions (Cambridge, England : 2003)'
_journal_page_first 10467
_journal_page_last 10478
_journal_paper_doi 10.1039/c5dt00862j
_journal_volume 44
_journal_year 2015
_chemical_formula_moiety 'C20 H24 O4 Sn'
_chemical_formula_sum 'C20 H24 O4 Sn'
_chemical_formula_weight 447.08
_space_group_IT_number 14
_symmetry_cell_setting monoclinic
_symmetry_space_group_name_Hall '-P 2ybc'
_symmetry_space_group_name_H-M 'P 1 21/c 1'
_atom_sites_solution_hydrogens geom
_atom_sites_solution_primary direct
_atom_sites_solution_secondary difmap
_audit_update_record
;
2015-04-27 deposited with the CCDC.
2015-05-01 downloaded from the CCDC.
;
_cell_angle_alpha 90.00
_cell_angle_beta 102.918(5)
_cell_angle_gamma 90.00
_cell_formula_units_Z 4
_cell_length_a 11.540(4)
_cell_length_b 7.298(2)
_cell_length_c 24.778(8)
_cell_measurement_reflns_used 1653
_cell_measurement_temperature 295(2)
_cell_measurement_theta_max 23.40
_cell_measurement_theta_min 4.80
_cell_volume 2034.0(11)
_computing_cell_refinement 'SAINT-Plus (Bruker, 1998)'
_computing_data_collection 'SMART (Bruker, 1998)'
_computing_data_reduction SAINT-Plus
_computing_molecular_graphics
;
ORTEP-3 for Windows (Farrugia, 2012) and SCHAKAL99 (Keller, 1999)
;
_computing_publication_material SHELX97-L
_computing_structure_refinement 'SHELX97-L (Sheldrick, 2008)'
_computing_structure_solution 'SHELX97-S (Sheldrick, 2008)'
_diffrn_ambient_temperature 295(2)
_diffrn_measured_fraction_theta_full 0.994
_diffrn_measured_fraction_theta_max 0.994
_diffrn_measurement_device_type 'Bruker SMART 1000 CCD'
_diffrn_measurement_method '\w scans'
_diffrn_radiation_monochromator graphite
_diffrn_radiation_source 'fine-focus sealed tube'
_diffrn_radiation_type MoK\a
_diffrn_radiation_wavelength 0.71073
_diffrn_reflns_av_R_equivalents 0.0322
_diffrn_reflns_av_unetI/netI 0.0172
_diffrn_reflns_limit_h_max 14
_diffrn_reflns_limit_h_min -14
_diffrn_reflns_limit_k_max 9
_diffrn_reflns_limit_k_min -9
_diffrn_reflns_limit_l_max 32
_diffrn_reflns_limit_l_min -32
_diffrn_reflns_number 23318
_diffrn_reflns_theta_full 27.52
_diffrn_reflns_theta_max 27.52
_diffrn_reflns_theta_min 1.69
_exptl_absorpt_coefficient_mu 1.275
_exptl_absorpt_correction_T_max 0.921
_exptl_absorpt_correction_T_min 0.777
_exptl_absorpt_correction_type multi-scan
_exptl_absorpt_process_details 'SADABS (Bruker, 1998)'
_exptl_crystal_colour colourless
_exptl_crystal_density_diffrn 1.460
_exptl_crystal_density_method 'not measured'
_exptl_crystal_description plate
_exptl_crystal_F_000 904
_exptl_crystal_size_max 0.22
_exptl_crystal_size_mid 0.16
_exptl_crystal_size_min 0.07
_refine_diff_density_max 0.283
_refine_diff_density_min -0.753
_refine_diff_density_rms 0.081
_refine_ls_extinction_method none
_refine_ls_goodness_of_fit_ref 1.097
_refine_ls_hydrogen_treatment constr
_refine_ls_matrix_type full
_refine_ls_number_parameters 232
_refine_ls_number_reflns 4660
_refine_ls_number_restraints 0
_refine_ls_restrained_S_all 1.097
_refine_ls_R_factor_all 0.0312
_refine_ls_R_factor_gt 0.0267
_refine_ls_shift/su_max 0.002
_refine_ls_shift/su_mean 0.000
_refine_ls_structure_factor_coef Fsqd
_refine_ls_weighting_details 'calc w=1/[\s^2^(Fo^2^)+(0.0400P)^2^+0.4495P] where P=(Fo^2^+2Fc^2^)/3'
_refine_ls_weighting_scheme calc
_refine_ls_wR_factor_gt 0.0678
_refine_ls_wR_factor_ref 0.0710
_reflns_number_gt 4189
_reflns_number_total 4660
_reflns_threshold_expression I>2\s(I)
_cod_data_source_file c5dt00862j1.cif
_cod_data_source_block FS171
_cod_depositor_comments
;
The following automatic conversions were performed:

'_symmetry_cell_setting' value 'Monoclinic' changed to 'monoclinic'
according to
/usr/data/users/saulius/crontab/automatic-downloads/rss-feeds/RSC/lib/dictionaries/cif_core.dic
dictionary named 'cif_core.dic' version 2.4.2 from 2011-04-26.

Automatic conversion script
Id: cif_fix_values 3271 2015-04-21 07:52:19Z andrius 

 Adding full bibliography for 7034967--7034969.cif.

The following automatic conversions were performed:

data name '_iucr_refine_instruction_details' was replaced with
'_iucr_refine_instructions_details' as specified in the replacement
file 'data/replacement-values/replacement_tags.lst'.

Automatic conversion script
Id: cif_correct_tags 9268 2022-04-12 08:56:07Z antanas 
;
_cod_original_sg_symbol_H-M 'P 21/c'
_cod_database_code 7034967

loop_
_symmetry_equiv_pos_as_xyz
x,y,z
-x,y+1/2,-z+1/2
-x,-y,-z
x,-y-1/2,z-1/2

loop_
_atom_site_label
_atom_site_type_symbol
_atom_site_fract_x
_atom_site_fract_y
_atom_site_fract_z
_atom_site_U_iso_or_equiv
_atom_site_adp_type
_atom_site_occupancy
_atom_site_symmetry_multiplicity
_atom_site_calc_flag
_atom_site_refinement_flags
Sn1 Sn 0.668889(11) 0.52120(2) 0.068993(6) 0.04582(7) Uani 1 1 d .
O1 O 0.58028(12) 0.3943(3) 0.12618(6) 0.0543(4) Uani 1 1 d .
O2 O 0.45945(14) 0.4144(3) 0.04492(6) 0.0567(4) Uani 1 1 d .
O3 O 0.81371(14) 0.5303(2) 0.13826(7) 0.0551(4) Uani 1 1 d .
O4 O 0.87360(15) 0.6504(3) 0.06809(7) 0.0674(5) Uani 1 1 d .
C1 C 0.47648(17) 0.3706(3) 0.09464(8) 0.0453(4) Uani 1 1 d .
C2 C 0.37952(17) 0.2979(3) 0.11888(8) 0.0431(4) Uani 1 1 d .
C3 C 0.26763(18) 0.2685(3) 0.08519(9) 0.0489(5) Uani 1 1 d .
H3 H 0.2555 0.2863 0.0472 0.059 Uiso 1 1 calc R
C4 C 0.17394(19) 0.2128(3) 0.10772(11) 0.0541(5) Uani 1 1 d .
C5 C 0.1950(2) 0.1869(3) 0.16410(11) 0.0554(5) Uani 1 1 d .
H5 H 0.1323 0.1495 0.1794 0.066 Uiso 1 1 calc R
C6 C 0.3056(2) 0.2141(3) 0.19903(9) 0.0510(5) Uani 1 1 d .
C7 C 0.39829(19) 0.2704(3) 0.17560(9) 0.0461(4) Uani 1 1 d .
H7 H 0.4734 0.2897 0.1980 0.055 Uiso 1 1 calc R
C8 C 0.0523(2) 0.1837(5) 0.07117(14) 0.0794(8) Uani 1 1 d .
H8A H 0.0408 0.2669 0.0404 0.119 Uiso 1 1 calc R
H8B H -0.0070 0.2057 0.0921 0.119 Uiso 1 1 calc R
H8C H 0.0457 0.0599 0.0577 0.119 Uiso 1 1 calc R
C9 C 0.3255(3) 0.1839(5) 0.26062(11) 0.0747(8) Uani 1 1 d .
H9A H 0.2502 0.1737 0.2707 0.112 Uiso 1 1 calc R
H9B H 0.3689 0.2857 0.2798 0.112 Uiso 1 1 calc R
H9C H 0.3702 0.0733 0.2705 0.112 Uiso 1 1 calc R
C10 C 0.89550(18) 0.6045(3) 0.11741(9) 0.0510(5) Uani 1 1 d .
C11 C 1.01481(17) 0.6299(3) 0.15497(9) 0.0476(4) Uani 1 1 d .
C12 C 1.03046(18) 0.5960(3) 0.21124(9) 0.0500(5) Uani 1 1 d .
H12 H 0.9668 0.5554 0.2253 0.060 Uiso 1 1 calc R
C13 C 1.1409(2) 0.6226(3) 0.24661(10) 0.0574(5) Uani 1 1 d .
C14 C 1.2341(2) 0.6791(3) 0.22366(12) 0.0619(6) Uani 1 1 d .
H14 H 1.3083 0.6975 0.2470 0.074 Uiso 1 1 calc R
C15 C 1.22162(19) 0.7094(3) 0.16764(12) 0.0577(6) Uani 1 1 d .
C16 C 1.10964(19) 0.6868(3) 0.13301(10) 0.0524(5) Uani 1 1 d .
H16 H 1.0983 0.7098 0.0953 0.063 Uiso 1 1 calc R
C17 C 1.1569(3) 0.5906(5) 0.30799(11) 0.0786(8) Uani 1 1 d .
H17A H 1.2400 0.5939 0.3254 0.118 Uiso 1 1 calc R
H17B H 1.1248 0.4730 0.3141 0.118 Uiso 1 1 calc R
H17C H 1.1161 0.6845 0.3235 0.118 Uiso 1 1 calc R
C18 C 1.3263(2) 0.7667(4) 0.14447(15) 0.0746(8) Uani 1 1 d .
H18A H 1.3030 0.7707 0.1048 0.112 Uiso 1 1 calc R
H18B H 1.3898 0.6801 0.1555 0.112 Uiso 1 1 calc R
H18C H 1.3528 0.8860 0.1583 0.112 Uiso 1 1 calc R
C19 C 0.6101(2) 0.7929(4) 0.06831(12) 0.0667(6) Uani 1 1 d .
H19A H 0.6012 0.8429 0.0318 0.100 Uiso 1 1 calc R
H19B H 0.6672 0.8640 0.0940 0.100 Uiso 1 1 calc R
H19C H 0.5350 0.7964 0.0788 0.100 Uiso 1 1 calc R
C20 C 0.7169(2) 0.2981(4) 0.02548(11) 0.0646(6) Uani 1 1 d .
H20A H 0.6473 0.2282 0.0094 0.097 Uiso 1 1 calc R
H20B H 0.7723 0.2220 0.0504 0.097 Uiso 1 1 calc R
H20C H 0.7533 0.3420 -0.0033 0.097 Uiso 1 1 calc R

loop_
_atom_site_aniso_label
_atom_site_aniso_U_11
_atom_site_aniso_U_22
_atom_site_aniso_U_33
_atom_site_aniso_U_23
_atom_site_aniso_U_13
_atom_site_aniso_U_12
Sn1 0.03564(9) 0.05980(10) 0.04098(9) 0.00402(6) 0.00635(6) -0.00747(6)
O1 0.0394(7) 0.0769(11) 0.0449(8) 0.0075(7) 0.0057(6) -0.0129(7)
O2 0.0458(8) 0.0792(11) 0.0440(8) 0.0098(8) 0.0077(6) -0.0108(8)
O3 0.0363(7) 0.0794(11) 0.0472(8) 0.0030(7) 0.0045(6) -0.0121(7)
O4 0.0512(9) 0.0967(14) 0.0515(9) 0.0101(9) 0.0059(7) -0.0122(9)
C1 0.0400(10) 0.0513(11) 0.0446(10) 0.0035(8) 0.0096(8) -0.0044(8)
C2 0.0374(9) 0.0462(10) 0.0462(10) 0.0034(8) 0.0109(8) -0.0021(8)
C3 0.0427(10) 0.0554(12) 0.0463(11) 0.0063(9) 0.0050(8) -0.0030(9)
C4 0.0367(10) 0.0573(13) 0.0670(14) 0.0057(10) 0.0085(9) 0.0004(9)
C5 0.0440(11) 0.0559(12) 0.0726(15) 0.0076(11) 0.0264(11) -0.0002(9)
C6 0.0528(12) 0.0519(11) 0.0522(12) 0.0081(9) 0.0201(10) 0.0038(9)
C7 0.0424(10) 0.0509(11) 0.0442(10) 0.0042(8) 0.0079(8) -0.0021(8)
C8 0.0412(12) 0.104(2) 0.088(2) 0.0097(17) 0.0041(13) -0.0102(13)
C9 0.0830(19) 0.094(2) 0.0525(14) 0.0133(13) 0.0264(13) -0.0018(16)
C10 0.0392(10) 0.0617(13) 0.0509(11) -0.0024(10) 0.0075(9) -0.0061(9)
C11 0.0357(9) 0.0514(11) 0.0542(11) -0.0049(9) 0.0068(8) -0.0032(8)
C12 0.0392(10) 0.0572(12) 0.0522(11) -0.0062(10) 0.0074(9) 0.0003(9)
C13 0.0476(12) 0.0558(13) 0.0618(13) -0.0115(10) -0.0029(10) 0.0026(10)
C14 0.0372(11) 0.0550(13) 0.0861(18) -0.0139(12) -0.0020(11) -0.0048(9)
C15 0.0386(10) 0.0443(11) 0.0898(18) -0.0071(11) 0.0134(11) -0.0039(8)
C16 0.0434(11) 0.0505(12) 0.0644(13) -0.0028(10) 0.0139(10) -0.0057(9)
C17 0.0702(17) 0.095(2) 0.0599(15) -0.0115(15) -0.0094(13) 0.0012(16)
C18 0.0487(13) 0.0610(15) 0.120(2) -0.0080(15) 0.0316(14) -0.0091(11)
C19 0.0591(14) 0.0631(15) 0.0719(16) -0.0030(12) 0.0024(12) -0.0032(11)
C20 0.0500(13) 0.0749(17) 0.0656(15) -0.0071(12) 0.0059(11) 0.0026(11)

loop_
_atom_type_symbol
_atom_type_description
_atom_type_scat_dispersion_real
_atom_type_scat_dispersion_imag
_atom_type_scat_source
Sn Sn -0.6537 1.4246 'International Tables Vol C Tables 4.2.6.8 and 6.1.1.4'
O O 0.0106 0.0060 'International Tables Vol C Tables 4.2.6.8 and 6.1.1.4'
C C 0.0033 0.0016 'International Tables Vol C Tables 4.2.6.8 and 6.1.1.4'
H H 0.0000 0.0000 'International Tables Vol C Tables 4.2.6.8 and 6.1.1.4'

loop_
_geom_angle_atom_site_label_1
_geom_angle_atom_site_label_2
_geom_angle_atom_site_label_3
_geom_angle
C19 Sn1 C20 148.67(11)
C19 Sn1 O3 99.94(9)
C20 Sn1 O3 100.97(9)
C19 Sn1 O1 102.35(10)
C20 Sn1 O1 103.03(10)
O3 Sn1 O1 83.32(6)
C19 Sn1 O2 89.95(9)
C20 Sn1 O2 89.31(8)
O3 Sn1 O2 139.15(6)
O1 Sn1 O2 55.82(5)
C19 Sn1 O4 87.07(9)
C20 Sn1 O4 86.01(9)
O3 Sn1 O4 55.16(6)
O1 Sn1 O4 138.48(5)
O2 Sn1 O4 165.68(5)
C1 O1 Sn1 100.02(12)
C1 O2 Sn1 85.01(12)
C10 O3 Sn1 101.79(14)
C10 O4 Sn1 82.90(13)
O2 C1 O1 119.07(18)
O2 C1 C2 121.78(18)
O1 C1 C2 119.12(18)
C7 C2 C3 120.00(19)
C7 C2 C1 120.09(18)
C3 C2 C1 119.78(19)
C4 C3 C2 120.5(2)
C4 C3 H3 119.7
C2 C3 H3 119.7
C5 C4 C3 118.2(2)
C5 C4 C8 121.4(2)
C3 C4 C8 120.4(2)
C4 C5 C6 122.9(2)
C4 C5 H5 118.6
C6 C5 H5 118.6
C5 C6 C7 118.0(2)
C5 C6 C9 121.5(2)
C7 C6 C9 120.6(2)
C2 C7 C6 120.4(2)
C2 C7 H7 119.8
C6 C7 H7 119.8
C4 C8 H8A 109.5
C4 C8 H8B 109.5
H8A C8 H8B 109.5
C4 C8 H8C 109.5
H8A C8 H8C 109.5
H8B C8 H8C 109.5
C6 C9 H9A 109.5
C6 C9 H9B 109.5
H9A C9 H9B 109.5
C6 C9 H9C 109.5
H9A C9 H9C 109.5
H9B C9 H9C 109.5
O4 C10 O3 120.14(19)
O4 C10 C11 122.6(2)
O3 C10 C11 117.2(2)
C12 C11 C16 120.6(2)
C12 C11 C10 119.98(19)
C16 C11 C10 119.4(2)
C11 C12 C13 120.3(2)
C11 C12 H12 119.9
C13 C12 H12 119.9
C14 C13 C12 118.0(2)
C14 C13 C17 121.9(2)
C12 C13 C17 120.2(2)
C15 C14 C13 122.9(2)
C15 C14 H14 118.5
C13 C14 H14 118.5
C14 C15 C16 118.3(2)
C14 C15 C18 121.0(2)
C16 C15 C18 120.7(3)
C11 C16 C15 119.8(2)
C11 C16 H16 120.1
C15 C16 H16 120.1
C13 C17 H17A 109.5
C13 C17 H17B 109.5
H17A C17 H17B 109.5
C13 C17 H17C 109.5
H17A C17 H17C 109.5
H17B C17 H17C 109.5
C15 C18 H18A 109.5
C15 C18 H18B 109.5
H18A C18 H18B 109.5
C15 C18 H18C 109.5
H18A C18 H18C 109.5
H18B C18 H18C 109.5
Sn1 C19 H19A 109.5
Sn1 C19 H19B 109.5
H19A C19 H19B 109.5
Sn1 C19 H19C 109.5
H19A C19 H19C 109.5
H19B C19 H19C 109.5
Sn1 C20 H20A 109.5
Sn1 C20 H20B 109.5
H20A C20 H20B 109.5
Sn1 C20 H20C 109.5
H20A C20 H20C 109.5
H20B C20 H20C 109.5

loop_
_geom_bond_atom_site_label_1
_geom_bond_atom_site_label_2
_geom_bond_distance
Sn1 C19 2.095(3)
Sn1 C20 2.095(3)
Sn1 O3 2.1120(17)
Sn1 O1 2.1353(15)
Sn1 O2 2.4819(17)
Sn1 O4 2.5483(18)
O1 C1 1.287(2)
O2 C1 1.245(2)
O3 C10 1.292(3)
O4 C10 1.237(3)
C1 C2 1.481(3)
C2 C7 1.388(3)
C2 C3 1.389(3)
C3 C4 1.384(3)
C3 H3 0.9300
C4 C5 1.376(3)
C4 C8 1.506(3)
C5 C6 1.387(3)
C5 H5 0.9300
C6 C7 1.389(3)
C6 C9 1.508(3)
C7 H7 0.9300
C8 H8A 0.9600
C8 H8B 0.9600
C8 H8C 0.9600
C9 H9A 0.9600
C9 H9B 0.9600
C9 H9C 0.9600
C10 C11 1.491(3)
C11 C12 1.387(3)
C11 C16 1.390(3)
C12 C13 1.389(3)
C12 H12 0.9300
C13 C14 1.387(4)
C13 C17 1.509(4)
C14 C15 1.381(4)
C14 H14 0.9300
C15 C16 1.392(3)
C15 C18 1.508(3)
C16 H16 0.9300
C17 H17A 0.9600
C17 H17B 0.9600
C17 H17C 0.9600
C18 H18A 0.9600
C18 H18B 0.9600
C18 H18C 0.9600
C19 H19A 0.9600
C19 H19B 0.9600
C19 H19C 0.9600
C20 H20A 0.9600
C20 H20B 0.9600
C20 H20C 0.9600
